data_7713529
loop_
_publ_author_name
'Bagchi, Sukanya'
'Kamilya, Sujit'
'Mehta, Sakshi'
'Mandal, Subhankar'
'Bandyopadhyay, Arka'
'Narayan, Awadhesh'
'Ghosh, Subrata'
'Mondal, Abhishake'

_publ_section_title
;
 Spin-State Switching: Chemical Modulation and the Impact of
 Intermolecular Interactions in Manganese(III) Complexes
;
_journal_name_full 'Dalton Transactions'
_journal_paper_doi 10.1039/D3DT01707A
_journal_year 2023
_chemical_formula_sum 'C22 H26 Mn N6 O10 Re'
_chemical_formula_weight 775.63
_space_group_crystal_system monoclinic
_space_group_IT_number 14
_space_group_name_Hall '-P 2ybc'
_space_group_name_H-M_alt 'P 1 21/c 1'
_atom_sites_solution_hydrogens mixed
_audit_creation_method SHELXL-2018/3
_audit_update_record
;
2023-01-26 deposited with the CCDC.	2023-07-18 downloaded from the CCDC.
;
_cell_angle_alpha 90
_cell_angle_beta 92.346(3)
_cell_angle_gamma 90
_cell_formula_units_Z 4
_cell_length_a 14.5871(8)
_cell_length_b 9.6713(5)
_cell_length_c 19.4954(11)
_cell_measurement_reflns_used 4824
_cell_measurement_temperature 296(2)
_cell_measurement_theta_max 27.82
_cell_measurement_theta_min 2.7
_cell_volume 2748.0(3)
_computing_cell_refinement 'Bruker SAINT'
_computing_data_collection 'Bruker APEX2'
_computing_data_reduction 'Bruker SAINT'
_computing_molecular_graphics 'Olex2 1.3 (Dolomanov et al., 2009)'
_computing_publication_material 'Olex2 1.3 (Dolomanov et al., 2009)'
_computing_structure_refinement 'SHELXL-2018/3 (Sheldrick, 2018)'
_computing_structure_solution 'SHELXT 2014/5 (Sheldrick, 2014)'
_diffrn_ambient_temperature 296(2)
_diffrn_measured_fraction_theta_full 1.000
_diffrn_measured_fraction_theta_max 0.978
_diffrn_measurement_device_type 'Bruker APEX-II CCD'
_diffrn_measurement_method '\f and \w scans'
_diffrn_radiation_type MoK\a
_diffrn_radiation_wavelength 0.71073
_diffrn_reflns_av_R_equivalents 0.0612
_diffrn_reflns_av_unetI/netI 0.0668
_diffrn_reflns_Laue_measured_fraction_full 1.000
_diffrn_reflns_Laue_measured_fraction_max 0.978
_diffrn_reflns_limit_h_max 20
_diffrn_reflns_limit_h_min -20
_diffrn_reflns_limit_k_max 13
_diffrn_reflns_limit_k_min -13
_diffrn_reflns_limit_l_max 24
_diffrn_reflns_limit_l_min -27
_diffrn_reflns_number 101401
_diffrn_reflns_point_group_measured_fraction_full 1.000
_diffrn_reflns_point_group_measured_fraction_max 0.978
_diffrn_reflns_theta_full 25.242
_diffrn_reflns_theta_max 30.575
_diffrn_reflns_theta_min 2.091
_diffrn_source 'sealed tube'
_exptl_absorpt_coefficient_mu 4.925
_exptl_absorpt_correction_T_max 0.746
_exptl_absorpt_correction_T_min 0.642
_exptl_absorpt_correction_type multi-scan
_exptl_crystal_colour 'Dark green'
_exptl_crystal_density_diffrn 1.875
_exptl_crystal_description Parallelepiped
_exptl_crystal_F_000 1520
_exptl_crystal_size_max 0.41
_exptl_crystal_size_mid 0.36
_exptl_crystal_size_min 0.24
_refine_diff_density_max 1.620
_refine_diff_density_min -1.571
_refine_diff_density_rms 0.109
_refine_ls_extinction_method none
_refine_ls_goodness_of_fit_ref 1.028
_refine_ls_hydrogen_treatment mixed
_refine_ls_matrix_type full
_refine_ls_number_parameters 369
_refine_ls_number_reflns 8231
_refine_ls_number_restraints 0
_refine_ls_restrained_S_all 1.028
_refine_ls_R_factor_all 0.1230
_refine_ls_R_factor_gt 0.0465
_refine_ls_shift/su_max 0.002
_refine_ls_shift/su_mean 0.000
_refine_ls_structure_factor_coef Fsqd
_refine_ls_weighting_details 'w=1/[\s^2^(Fo^2^)+(0.0273P)^2^+4.7434P] where P=(Fo^2^+2Fc^2^)/3'
_refine_ls_weighting_scheme calc
_refine_ls_wR_factor_gt 0.0769
_refine_ls_wR_factor_ref 0.0942
_reflns_Friedel_coverage 0.000
_reflns_number_gt 4422
_reflns_number_total 8231
_reflns_threshold_expression 'I > 2\s(I)'
_cod_data_source_file d3dt01707a2.cif
_cod_data_source_block 5NO2_296K
_cod_original_sg_symbol_H-M 'P 21/c'
_cod_database_code 7713529
_shelx_shelxl_version_number 2018/3
_shelx_space_group_comment
;
The symmetry employed for this shelxl refinement is uniquely defined
by the following loop, which should always be used as a source of
symmetry information in preference to the above space-group names.
They are only intended as comments.
;

loop_
_space_group_symop_operation_xyz
'x, y, z'
'-x, y+1/2, -z+1/2'
'-x, -y, -z'
'x, -y-1/2, z-1/2'

loop_
_atom_site_label
_atom_site_type_symbol
_atom_site_fract_x
_atom_site_fract_y
_atom_site_fract_z
_atom_site_U_iso_or_equiv
_atom_site_adp_type
_atom_site_occupancy
_atom_site_site_symmetry_order
_atom_site_calc_flag
_atom_site_refinement_flags_posn
_atom_site_refinement_flags_adp
_atom_site_refinement_flags_occupancy
_atom_site_disorder_assembly
_atom_site_disorder_group
Re1 Re 0.11572(2) 0.20878(2) 0.59644(2) 0.05938(9) Uani 1 1 d . . . . .
Mn1 Mn 0.20811(4) 0.73227(7) 0.66204(3) 0.04093(16) Uani 1 1 d . . . . .
O2 O 0.24498(19) 0.8731(3) 0.60283(14) 0.0474(7) Uani 1 1 d . . . . .
O5 O 0.5718(3) 1.2583(6) 0.6819(3) 0.1220(19) Uani 1 1 d . . . . .
O1 O 0.17642(18) 0.5912(3) 0.72331(15) 0.0477(7) Uani 1 1 d . . . . .
O4 O 0.4669(4) 0.1871(6) 0.8521(3) 0.1142(18) Uani 1 1 d . . . . .
N4 N 0.2517(2) 0.8578(4) 0.74266(17) 0.0449(9) Uani 1 1 d . . . . .
N1 N 0.0705(2) 0.8193(4) 0.6801(2) 0.0523(10) Uani 1 1 d . . . . .
H1 H 0.069910 0.913961 0.662229 0.063 Uiso 1 1 calc R U . . .
N2 N 0.1343(2) 0.6467(4) 0.57415(19) 0.0501(9) Uani 1 1 d . . . . .
H2 H 0.120231 0.550600 0.585625 0.060 Uiso 1 1 calc R U . . .
N3 N 0.3146(2) 0.5978(4) 0.63119(18) 0.0473(9) Uani 1 1 d . . . . .
O8 O 0.0650(3) 0.3680(4) 0.5912(2) 0.0738(10) Uani 1 1 d . . . . .
C22 C 0.3187(3) 0.9504(4) 0.6105(2) 0.0432(10) Uani 1 1 d . . . . .
C17 C 0.3580(3) 0.9862(4) 0.6751(2) 0.0422(10) Uani 1 1 d . . . . .
C18 C 0.4338(3) 1.0724(5) 0.6792(3) 0.0498(11) Uani 1 1 d . . . . .
H18 H 0.459376 1.097329 0.721882 0.060 Uiso 1 1 calc R U . . .
C19 C 0.4712(3) 1.1207(5) 0.6211(3) 0.0543(12) Uani 1 1 d . . . . .
N6 N 0.5506(3) 1.2101(5) 0.6269(3) 0.0822(15) Uani 1 1 d . . . . .
O6 O 0.5932(4) 1.2349(7) 0.5763(3) 0.142(2) Uani 1 1 d . . . . .
C20 C 0.4342(3) 1.0881(5) 0.5576(3) 0.0620(14) Uani 1 1 d . . . . .
H20 H 0.460559 1.122201 0.518359 0.074 Uiso 1 1 calc R U . . .
C21 C 0.3580(3) 1.0047(5) 0.5518(2) 0.0566(12) Uani 1 1 d . . . . .
H21 H 0.332241 0.984097 0.508557 0.068 Uiso 1 1 calc R U . . .
C16 C 0.3138(3) 0.9494(5) 0.7375(2) 0.0482(11) Uani 1 1 d . . . . .
C15 C 0.2028(3) 0.8527(6) 0.8072(2) 0.0584(13) Uani 1 1 d . . . . .
H15A H 0.236430 0.905738 0.842190 0.070 Uiso 1 1 calc R U . . .
H15B H 0.199226 0.757786 0.822881 0.070 Uiso 1 1 calc R U . . .
C14 C 0.1067(4) 0.9114(6) 0.7967(3) 0.0686(15) Uani 1 1 d . . . . .
H14A H 0.080282 0.921876 0.841222 0.082 Uiso 1 1 calc R U . . .
H14B H 0.111326 1.002918 0.776724 0.082 Uiso 1 1 calc R U . . .
C13 C 0.0424(3) 0.8268(6) 0.7519(3) 0.0651(14) Uani 1 1 d . . . . .
H13A H 0.039280 0.733922 0.770378 0.078 Uiso 1 1 calc R U . . .
H13B H -0.018594 0.866702 0.752664 0.078 Uiso 1 1 calc R U . . .
C1 C 0.0066(3) 0.7384(5) 0.6360(3) 0.0666(15) Uani 1 1 d . . . . .
H1A H -0.051925 0.785760 0.631476 0.080 Uiso 1 1 calc R U . . .
H1B H -0.003463 0.648675 0.656624 0.080 Uiso 1 1 calc R U . . .
C2 C 0.0453(3) 0.7201(5) 0.5667(3) 0.0643(14) Uani 1 1 d . . . . .
H2A H 0.002997 0.667093 0.537453 0.077 Uiso 1 1 calc R U . . .
H2B H 0.054104 0.809624 0.545585 0.077 Uiso 1 1 calc R U . . .
C3 C 0.1807(4) 0.6434(6) 0.5086(2) 0.0650(14) Uani 1 1 d . . . . .
H3A H 0.196925 0.736975 0.495951 0.078 Uiso 1 1 calc R U . . .
H3B H 0.138528 0.607656 0.473143 0.078 Uiso 1 1 calc R U . . .
C4 C 0.2665(4) 0.5553(6) 0.5114(3) 0.0671(15) Uani 1 1 d . . . . .
H4A H 0.249700 0.462436 0.524985 0.081 Uiso 1 1 calc R U . . .
H4B H 0.289418 0.549579 0.465528 0.081 Uiso 1 1 calc R U . . .
C5 C 0.3436(3) 0.6047(6) 0.5595(2) 0.0609(13) Uani 1 1 d . . . . .
H5A H 0.397338 0.547269 0.554228 0.073 Uiso 1 1 calc R U . . .
H5B H 0.359569 0.699151 0.548234 0.073 Uiso 1 1 calc R U . . .
C6 C 0.3480(3) 0.5011(5) 0.6684(3) 0.0525(12) Uani 1 1 d . . . . .
C7 C 0.3175(3) 0.4651(5) 0.7360(2) 0.0449(11) Uani 1 1 d . . . . .
C12 C 0.2321(3) 0.5103(4) 0.7596(2) 0.0428(10) Uani 1 1 d . . . . .
C11 C 0.2053(3) 0.4654(5) 0.8244(2) 0.0527(12) Uani 1 1 d . . . . .
H11 H 0.150010 0.495974 0.841062 0.063 Uiso 1 1 calc R U . . .
C10 C 0.2593(3) 0.3777(5) 0.8632(3) 0.0574(13) Uani 1 1 d . . . . .
H10 H 0.241036 0.348817 0.906017 0.069 Uiso 1 1 calc R U . . .
C9 C 0.3420(3) 0.3318(5) 0.8379(3) 0.0536(12) Uani 1 1 d . . . . .
C8 C 0.3704(3) 0.3747(5) 0.7755(2) 0.0530(12) Uani 1 1 d . . . . .
H8 H 0.425747 0.342805 0.759534 0.064 Uiso 1 1 calc R U . . .
N5 N 0.3985(4) 0.2337(5) 0.8777(3) 0.0699(12) Uani 1 1 d . . . . .
O3 O 0.3743(4) 0.1985(5) 0.9341(3) 0.1056(16) Uani 1 1 d . . . . .
O9 O 0.2001(5) 0.2108(7) 0.6534(4) 0.200(4) Uani 1 1 d . . . . .
O10 O 0.0360(4) 0.0928(4) 0.6205(3) 0.138(2) Uani 1 1 d . . . . .
O7 O 0.1513(3) 0.1597(5) 0.5190(2) 0.1091(16) Uani 1 1 d . . . . .
H6 H 0.394(3) 0.444(5) 0.650(2) 0.050(12) Uiso 1 1 d . . . . .
H16 H 0.329(3) 1.004(4) 0.777(2) 0.043(12) Uiso 1 1 d . . . . .

loop_
_atom_site_aniso_label
_atom_site_aniso_U_11
_atom_site_aniso_U_22
_atom_site_aniso_U_33
_atom_site_aniso_U_23
_atom_site_aniso_U_13
_atom_site_aniso_U_12
Re1 0.07269(14) 0.04369(14) 0.06193(16) 0.00148(10) 0.00495(10) 0.00990(10)
Mn1 0.0432(3) 0.0407(4) 0.0393(4) 0.0047(3) 0.0076(3) -0.0050(3)
O2 0.0538(16) 0.0453(18) 0.0430(18) 0.0073(15) 0.0026(13) -0.0141(14)
O5 0.102(4) 0.147(5) 0.118(4) -0.019(4) 0.011(3) -0.075(3)
O1 0.0453(15) 0.0480(18) 0.0503(19) 0.0146(15) 0.0105(13) -0.0010(13)
O4 0.107(4) 0.143(5) 0.092(3) 0.035(3) 0.000(3) 0.058(3)
N4 0.052(2) 0.046(2) 0.037(2) 0.0037(18) 0.0108(16) -0.0013(18)
N1 0.051(2) 0.044(2) 0.063(3) 0.013(2) 0.0134(19) 0.0038(17)
N2 0.057(2) 0.042(2) 0.051(2) 0.0060(19) 0.0000(18) -0.0073(17)
N3 0.0506(19) 0.052(2) 0.040(2) 0.0053(19) 0.0090(17) -0.0013(18)
O8 0.081(2) 0.046(2) 0.096(3) 0.010(2) 0.019(2) 0.0016(18)
C22 0.046(2) 0.038(2) 0.046(3) 0.008(2) 0.009(2) -0.0024(19)
C17 0.043(2) 0.037(2) 0.047(3) 0.004(2) 0.0067(19) 0.0010(18)
C18 0.046(2) 0.046(3) 0.058(3) 0.002(2) 0.000(2) -0.004(2)
C19 0.046(2) 0.048(3) 0.069(4) 0.006(3) 0.012(2) -0.011(2)
N6 0.068(3) 0.086(4) 0.094(4) -0.002(3) 0.021(3) -0.032(3)
O6 0.130(4) 0.179(6) 0.121(4) -0.008(4) 0.054(4) -0.099(4)
C20 0.064(3) 0.060(3) 0.063(4) 0.013(3) 0.023(3) -0.011(3)
C21 0.067(3) 0.057(3) 0.046(3) 0.008(2) 0.007(2) -0.013(2)
C16 0.056(3) 0.047(3) 0.041(3) -0.002(2) 0.000(2) -0.002(2)
C15 0.072(3) 0.062(3) 0.042(3) 0.000(3) 0.018(2) -0.003(3)
C14 0.082(4) 0.066(4) 0.061(3) 0.005(3) 0.036(3) 0.015(3)
C13 0.055(3) 0.072(4) 0.070(4) 0.019(3) 0.024(3) 0.014(3)
C1 0.042(2) 0.056(3) 0.101(5) 0.015(3) -0.004(3) 0.000(2)
C2 0.066(3) 0.058(3) 0.067(4) 0.008(3) -0.013(3) -0.006(3)
C3 0.082(3) 0.069(4) 0.043(3) 0.001(3) -0.003(3) -0.018(3)
C4 0.095(4) 0.065(4) 0.042(3) -0.004(3) 0.017(3) -0.009(3)
C5 0.069(3) 0.072(4) 0.043(3) 0.007(3) 0.019(2) 0.002(3)
C6 0.050(3) 0.056(3) 0.052(3) -0.002(3) 0.012(2) 0.003(2)
C7 0.048(2) 0.041(3) 0.047(3) 0.003(2) 0.006(2) -0.0028(19)
C12 0.048(2) 0.035(2) 0.046(3) 0.002(2) 0.008(2) -0.0081(19)
C11 0.054(2) 0.050(3) 0.055(3) 0.010(2) 0.014(2) -0.002(2)
C10 0.072(3) 0.054(3) 0.047(3) 0.009(2) 0.007(2) -0.014(3)
C9 0.062(3) 0.044(3) 0.053(3) 0.005(2) -0.011(2) -0.006(2)
C8 0.053(2) 0.053(3) 0.053(3) 0.004(3) 0.002(2) 0.000(2)
N5 0.084(3) 0.066(3) 0.058(3) 0.010(3) -0.017(3) 0.002(3)
O3 0.130(4) 0.110(4) 0.076(3) 0.045(3) 0.000(3) 0.017(3)
O9 0.207(7) 0.162(6) 0.221(7) -0.111(6) -0.119(6) 0.104(5)
O10 0.168(5) 0.052(3) 0.203(6) 0.030(3) 0.099(4) 0.002(3)
O7 0.133(4) 0.118(4) 0.080(3) 0.002(3) 0.048(3) 0.047(3)

loop_
_atom_type_symbol
_atom_type_description
_atom_type_scat_dispersion_real
_atom_type_scat_dispersion_imag
_atom_type_scat_source
C C 0.0033 0.0016 'International Tables Vol C Tables 4.2.6.8 and 6.1.1.4'
H H 0.0000 0.0000 'International Tables Vol C Tables 4.2.6.8 and 6.1.1.4'
N N 0.0061 0.0033 'International Tables Vol C Tables 4.2.6.8 and 6.1.1.4'
O O 0.0106 0.0060 'International Tables Vol C Tables 4.2.6.8 and 6.1.1.4'
Mn Mn 0.3368 0.7283 'International Tables Vol C Tables 4.2.6.8 and 6.1.1.4'
Re Re -1.0185 7.2310 'International Tables Vol C Tables 4.2.6.8 and 6.1.1.4'

loop_
_geom_angle_atom_site_label_1
_geom_angle_atom_site_label_2
_geom_angle_atom_site_label_3
_geom_angle
_geom_angle_site_symmetry_1
_geom_angle_site_symmetry_3
_geom_angle_publ_flag
O9 Re1 O7 111.3(3) . . ?
O9 Re1 O10 109.1(4) . . ?
O7 Re1 O10 107.6(3) . . ?
O9 Re1 O8 110.1(2) . . ?
O7 Re1 O8 110.4(2) . . ?
O10 Re1 O8 108.2(2) . . ?
O2 Mn1 O1 177.44(13) . . ?
O2 Mn1 N4 87.39(14) . . ?
O1 Mn1 N4 91.08(14) . . ?
O2 Mn1 N3 92.22(14) . . ?
O1 Mn1 N3 86.43(13) . . ?
N4 Mn1 N3 111.61(14) . . ?
O2 Mn1 N2 86.33(13) . . ?
O1 Mn1 N2 95.67(14) . . ?
N4 Mn1 N2 163.82(15) . . ?
N3 Mn1 N2 83.54(14) . . ?
O2 Mn1 N1 96.11(13) . . ?
O1 Mn1 N1 85.79(13) . . ?
N4 Mn1 N1 84.72(14) . . ?
N3 Mn1 N1 162.03(15) . . ?
N2 Mn1 N1 81.15(15) . . ?
C22 O2 Mn1 126.7(3) . . ?
C12 O1 Mn1 127.6(3) . . ?
C16 N4 C15 117.5(4) . . ?
C16 N4 Mn1 123.1(3) . . ?
C15 N4 Mn1 119.1(3) . . ?
C1 N1 C13 112.8(4) . . ?
C1 N1 Mn1 105.2(3) . . ?
C13 N1 Mn1 117.3(3) . . ?
C1 N1 H1 107.0 . . ?
C13 N1 H1 107.0 . . ?
Mn1 N1 H1 107.0 . . ?
C3 N2 C2 111.0(4) . . ?
C3 N2 Mn1 117.9(3) . . ?
C2 N2 Mn1 107.6(3) . . ?
C3 N2 H2 106.6 . . ?
C2 N2 H2 106.6 . . ?
Mn1 N2 H2 106.6 . . ?
C6 N3 C5 117.2(4) . . ?
C6 N3 Mn1 123.7(3) . . ?
C5 N3 Mn1 118.6(3) . . ?
O2 C22 C21 118.8(4) . . ?
O2 C22 C17 122.9(4) . . ?
C21 C22 C17 118.3(4) . . ?
C18 C17 C22 119.6(4) . . ?
C18 C17 C16 118.9(4) . . ?
C22 C17 C16 121.0(4) . . ?
C19 C18 C17 120.4(4) . . ?
C19 C18 H18 119.8 . . ?
C17 C18 H18 119.8 . . ?
C18 C19 C20 121.2(4) . . ?
C18 C19 N6 119.1(5) . . ?
C20 C19 N6 119.6(5) . . ?
O5 N6 O6 122.0(5) . . ?
O5 N6 C19 118.7(5) . . ?
O6 N6 C19 119.3(6) . . ?
C19 C20 C21 119.8(5) . . ?
C19 C20 H20 120.1 . . ?
C21 C20 H20 120.1 . . ?
C20 C21 C22 120.6(5) . . ?
C20 C21 H21 119.7 . . ?
C22 C21 H21 119.7 . . ?
N4 C16 C17 125.5(4) . . ?
N4 C16 H16 118(2) . . ?
C17 C16 H16 117(2) . . ?
N4 C15 C14 110.4(4) . . ?
N4 C15 H15A 109.6 . . ?
C14 C15 H15A 109.6 . . ?
N4 C15 H15B 109.6 . . ?
C14 C15 H15B 109.6 . . ?
H15A C15 H15B 108.1 . . ?
C13 C14 C15 115.3(4) . . ?
C13 C14 H14A 108.4 . . ?
C15 C14 H14A 108.4 . . ?
C13 C14 H14B 108.4 . . ?
C15 C14 H14B 108.4 . . ?
H14A C14 H14B 107.5 . . ?
N1 C13 C14 112.8(4) . . ?
N1 C13 H13A 109.0 . . ?
C14 C13 H13A 109.0 . . ?
N1 C13 H13B 109.0 . . ?
C14 C13 H13B 109.0 . . ?
H13A C13 H13B 107.8 . . ?
N1 C1 C2 109.8(4) . . ?
N1 C1 H1A 109.7 . . ?
C2 C1 H1A 109.7 . . ?
N1 C1 H1B 109.7 . . ?
C2 C1 H1B 109.7 . . ?
H1A C1 H1B 108.2 . . ?
N2 C2 C1 109.3(4) . . ?
N2 C2 H2A 109.8 . . ?
C1 C2 H2A 109.8 . . ?
N2 C2 H2B 109.8 . . ?
C1 C2 H2B 109.8 . . ?
H2A C2 H2B 108.3 . . ?
N2 C3 C4 112.9(4) . . ?
N2 C3 H3A 109.0 . . ?
C4 C3 H3A 109.0 . . ?
N2 C3 H3B 109.0 . . ?
C4 C3 H3B 109.0 . . ?
H3A C3 H3B 107.8 . . ?
C5 C4 C3 116.0(4) . . ?
C5 C4 H4A 108.3 . . ?
C3 C4 H4A 108.3 . . ?
C5 C4 H4B 108.3 . . ?
C3 C4 H4B 108.3 . . ?
H4A C4 H4B 107.4 . . ?
N3 C5 C4 109.7(4) . . ?
N3 C5 H5A 109.7 . . ?
C4 C5 H5A 109.7 . . ?
N3 C5 H5B 109.7 . . ?
C4 C5 H5B 109.7 . . ?
H5A C5 H5B 108.2 . . ?
N3 C6 C7 124.9(4) . . ?
N3 C6 H6 118(3) . . ?
C7 C6 H6 117(3) . . ?
C8 C7 C12 119.6(4) . . ?
C8 C7 C6 118.3(4) . . ?
C12 C7 C6 121.9(4) . . ?
O1 C12 C11 118.6(4) . . ?
O1 C12 C7 122.9(4) . . ?
C11 C12 C7 118.5(4) . . ?
C10 C11 C12 120.9(4) . . ?
C10 C11 H11 119.5 . . ?
C12 C11 H11 119.5 . . ?
C11 C10 C9 119.4(4) . . ?
C11 C10 H10 120.3 . . ?
C9 C10 H10 120.3 . . ?
C8 C9 C10 121.0(4) . . ?
C8 C9 N5 119.1(5) . . ?
C10 C9 N5 119.9(5) . . ?
C9 C8 C7 120.5(4) . . ?
C9 C8 H8 119.8 . . ?
C7 C8 H8 119.8 . . ?
O3 N5 O4 122.6(5) . . ?
O3 N5 C9 118.9(5) . . ?
O4 N5 C9 118.5(5) . . ?

loop_
_geom_bond_atom_site_label_1
_geom_bond_atom_site_label_2
_geom_bond_distance
_geom_bond_site_symmetry_2
_geom_bond_publ_flag
Re1 O9 1.623(6) . ?
Re1 O7 1.685(4) . ?
Re1 O10 1.695(4) . ?
Re1 O8 1.709(3) . ?
Mn1 O2 1.878(3) . ?
Mn1 O1 1.883(3) . ?
Mn1 N4 2.066(4) . ?
Mn1 N3 2.132(4) . ?
Mn1 N2 2.151(4) . ?
Mn1 N1 2.218(4) . ?
O2 C22 1.313(5) . ?
O5 N6 1.198(7) . ?
O1 C12 1.314(5) . ?
O4 N5 1.220(6) . ?
N4 C16 1.274(6) . ?
N4 C15 1.472(5) . ?
N1 C1 1.468(6) . ?
N1 C13 1.475(6) . ?
N1 H1 0.9800 . ?
N2 C3 1.471(6) . ?
N2 C2 1.481(6) . ?
N2 H2 0.9800 . ?
N3 C6 1.268(6) . ?
N3 C5 1.478(6) . ?
C22 C21 1.402(6) . ?
C22 C17 1.406(6) . ?
C17 C18 1.385(6) . ?
C17 C16 1.445(6) . ?
C18 C19 1.359(6) . ?
C18 H18 0.9300 . ?
C19 C20 1.367(7) . ?
C19 N6 1.447(6) . ?
N6 O6 1.211(6) . ?
C20 C21 1.374(6) . ?
C20 H20 0.9300 . ?
C21 H21 0.9300 . ?
C16 H16 0.96(4) . ?
C15 C14 1.518(7) . ?
C15 H15A 0.9700 . ?
C15 H15B 0.9700 . ?
C14 C13 1.499(8) . ?
C14 H14A 0.9700 . ?
C14 H14B 0.9700 . ?
C13 H13A 0.9700 . ?
C13 H13B 0.9700 . ?
C1 C2 1.496(8) . ?
C1 H1A 0.9700 . ?
C1 H1B 0.9700 . ?
C2 H2A 0.9700 . ?
C2 H2B 0.9700 . ?
C3 C4 1.513(7) . ?
C3 H3A 0.9700 . ?
C3 H3B 0.9700 . ?
C4 C5 1.511(7) . ?
C4 H4A 0.9700 . ?
C4 H4B 0.9700 . ?
C5 H5A 0.9700 . ?
C5 H5B 0.9700 . ?
C6 C7 1.450(6) . ?
C6 H6 0.95(4) . ?
C7 C8 1.380(6) . ?
C7 C12 1.415(6) . ?
C12 C11 1.407(6) . ?
C11 C10 1.365(6) . ?
C11 H11 0.9300 . ?
C10 C9 1.395(7) . ?
C10 H10 0.9300 . ?
C9 C8 1.366(6) . ?
C9 N5 1.458(6) . ?
C8 H8 0.9300 . ?
N5 O3 1.217(6) . ?

loop_
_geom_torsion_atom_site_label_1
_geom_torsion_atom_site_label_2
_geom_torsion_atom_site_label_3
_geom_torsion_atom_site_label_4
_geom_torsion
_geom_torsion_site_symmetry_1
_geom_torsion_site_symmetry_2
_geom_torsion_site_symmetry_3
_geom_torsion_site_symmetry_4
_geom_torsion_publ_flag
N4 Mn1 O2 C22 39.5(3) . . . . ?
N3 Mn1 O2 C22 -72.1(3) . . . . ?
N2 Mn1 O2 C22 -155.5(3) . . . . ?
N1 Mn1 O2 C22 123.9(3) . . . . ?
N4 Mn1 O1 C12 -72.7(4) . . . . ?
N3 Mn1 O1 C12 38.8(4) . . . . ?
N2 Mn1 O1 C12 122.0(4) . . . . ?
N1 Mn1 O1 C12 -157.4(4) . . . . ?
Mn1 O2 C22 C21 152.3(3) . . . . ?
Mn1 O2 C22 C17 -30.5(6) . . . . ?
O2 C22 C17 C18 -177.6(4) . . . . ?
C21 C22 C17 C18 -0.4(6) . . . . ?
O2 C22 C17 C16 -5.7(6) . . . . ?
C21 C22 C17 C16 171.6(4) . . . . ?
C22 C17 C18 C19 -1.0(6) . . . . ?
C16 C17 C18 C19 -173.1(4) . . . . ?
C17 C18 C19 C20 1.3(7) . . . . ?
C17 C18 C19 N6 -179.8(4) . . . . ?
C18 C19 N6 O5 -12.7(8) . . . . ?
C20 C19 N6 O5 166.3(6) . . . . ?
C18 C19 N6 O6 167.9(6) . . . . ?
C20 C19 N6 O6 -13.1(8) . . . . ?
C18 C19 C20 C21 -0.1(8) . . . . ?
N6 C19 C20 C21 -179.1(5) . . . . ?
C19 C20 C21 C22 -1.2(8) . . . . ?
O2 C22 C21 C20 178.9(4) . . . . ?
C17 C22 C21 C20 1.5(7) . . . . ?
C15 N4 C16 C17 -168.9(4) . . . . ?
Mn1 N4 C16 C17 4.6(6) . . . . ?
C18 C17 C16 N4 -170.2(4) . . . . ?
C22 C17 C16 N4 17.8(7) . . . . ?
C16 N4 C15 C14 105.7(5) . . . . ?
Mn1 N4 C15 C14 -68.0(5) . . . . ?
N4 C15 C14 C13 68.1(6) . . . . ?
C1 N1 C13 C14 -179.0(4) . . . . ?
Mn1 N1 C13 C14 58.6(5) . . . . ?
C15 C14 C13 N1 -65.4(6) . . . . ?
C13 N1 C1 C2 -172.8(4) . . . . ?
Mn1 N1 C1 C2 -43.9(4) . . . . ?
C3 N2 C2 C1 -172.2(4) . . . . ?
Mn1 N2 C2 C1 -41.9(4) . . . . ?
N1 C1 C2 N2 59.8(5) . . . . ?
C2 N2 C3 C4 -173.3(4) . . . . ?
Mn1 N2 C3 C4 62.1(5) . . . . ?
N2 C3 C4 C5 -64.3(6) . . . . ?
C6 N3 C5 C4 105.6(5) . . . . ?
Mn1 N3 C5 C4 -66.7(5) . . . . ?
C3 C4 C5 N3 65.2(6) . . . . ?
C5 N3 C6 C7 -170.2(4) . . . . ?
Mn1 N3 C6 C7 1.7(7) . . . . ?
N3 C6 C7 C8 -168.6(5) . . . . ?
N3 C6 C7 C12 17.0(7) . . . . ?
Mn1 O1 C12 C11 147.4(3) . . . . ?
Mn1 O1 C12 C7 -33.3(6) . . . . ?
C8 C7 C12 O1 -176.8(4) . . . . ?
C6 C7 C12 O1 -2.5(7) . . . . ?
C8 C7 C12 C11 2.5(6) . . . . ?
C6 C7 C12 C11 176.8(4) . . . . ?
O1 C12 C11 C10 177.9(4) . . . . ?
C7 C12 C11 C10 -1.5(7) . . . . ?
C12 C11 C10 C9 -0.2(7) . . . . ?
C11 C10 C9 C8 0.9(7) . . . . ?
C11 C10 C9 N5 -177.6(4) . . . . ?
C10 C9 C8 C7 0.1(7) . . . . ?
N5 C9 C8 C7 178.6(4) . . . . ?
C12 C7 C8 C9 -1.8(7) . . . . ?
C6 C7 C8 C9 -176.4(4) . . . . ?
C8 C9 N5 O3 178.1(5) . . . . ?
C10 C9 N5 O3 -3.5(7) . . . . ?
C8 C9 N5 O4 -4.1(8) . . . . ?
C10 C9 N5 O4 174.4(5) . . . . ?
